data_4347902
loop_
_publ_author_name
'Pachfule, Pradip'
'Garai, Bikash'
'Banerjee, Rahul'

_publ_contact_author
;

Dr. Rahul Banerjee

Scientist
Physical/Materials Chemistry Division  
National Chemical Laboratory
Dr. Homi Bhaba Road
Pune 411008, India


;
_publ_section_title
;
 Functionalization and Isoreticulation in a Series of Metal-Organic
 Frameworks Derived from Pyridinecarboxylates.
;
_journal_issue 15
_journal_name_full 'Inorganic chemistry'
_journal_page_first 7200
_journal_page_last 7205
_journal_paper_doi 10.1021/acs.inorgchem.6b00758
_journal_volume 55
_journal_year 2016
_chemical_formula_moiety 'C48 H28 F6 Mn3 N6 O12, 2(C3 H7 N O), 2(C0.50 O0.50)'
_chemical_formula_sum 'C55 H42 F6 Mn3 N8 O15'
_chemical_formula_weight 1333.79
_chemical_name_common Mn-FPAA-1
_chemical_name_systematic Mn-FPAA-1
_space_group_crystal_system monoclinic
_space_group_IT_number 14
_space_group_name_Hall '-P 2ybc'
_space_group_name_H-M_alt 'P 1 21/c 1'
_atom_sites_solution_hydrogens geom
_atom_sites_solution_primary direct
_atom_sites_solution_secondary difmap
_audit_creation_method SHELXL-97
_cell_angle_alpha 90.00
_cell_angle_beta 111.208(7)
_cell_angle_gamma 90.00
_cell_formula_units_Z 2
_cell_length_a 10.8336(6)
_cell_length_b 18.2867(5)
_cell_length_c 15.1258(16)
_cell_measurement_reflns_used 4326
_cell_measurement_temperature 293
_cell_measurement_theta_max 29.1691
_cell_measurement_theta_min 2.8832
_cell_volume 2793.6(4)
_computing_cell_refinement
;
CrysAlisPro, Agilent Technologies,
Version 1.171.35.15 (release 03-08-2011 CrysAlis171 .NET)
(compiled Aug  3 2011,13:03:54)
;
_computing_data_collection
;
CrysAlisPro, Agilent Technologies,
Version 1.171.35.15 (release 03-08-2011 CrysAlis171 .NET)
(compiled Aug  3 2011,13:03:54)
;
_computing_data_reduction
;
CrysAlisPro, Agilent Technologies,
Version 1.171.35.15 (release 03-08-2011 CrysAlis171 .NET)
(compiled Aug  3 2011,13:03:54)
;
_computing_molecular_graphics
;
O. V. Dolomanov, L. J. Bourhis, R. J. Gildea, J. A. K. Howard and H. Puschmann,
OLEX2: a complete structure solution, refinement and analysis program.
J. Appl. Cryst. (2009). 42, 339-341.
;
_computing_publication_material
;
O. V. Dolomanov, L. J. Bourhis, R. J. Gildea, J. A. K. Howard and H. Puschmann,
OLEX2: a complete structure solution, refinement and analysis program.
J. Appl. Cryst. (2009). 42, 339-341.
;
_computing_structure_refinement
;
SHELXL, G.M. Sheldrick, Acta Cryst.
(2008). A64, 112-122
;
_computing_structure_solution
;
SHELXS, G.M. Sheldrick, Acta Cryst.
(2008). A64, 112-122
;
_diffrn_ambient_temperature 293
_diffrn_detector_area_resol_mean 16.1640
_diffrn_measured_fraction_theta_full 0.823
_diffrn_measured_fraction_theta_max 0.674
_diffrn_measurement_device_type 'SuperNova, Dual, Cu at zero, Eos'
_diffrn_measurement_method '\w scans'
_diffrn_radiation_monochromator graphite
_diffrn_radiation_type MoK\a
_diffrn_radiation_wavelength 0.71073
_diffrn_reflns_av_R_equivalents 0.0240
_diffrn_reflns_av_unetI/netI 0.0340
_diffrn_reflns_limit_h_max 14
_diffrn_reflns_limit_h_min -10
_diffrn_reflns_limit_k_max 24
_diffrn_reflns_limit_k_min -23
_diffrn_reflns_limit_l_max 13
_diffrn_reflns_limit_l_min -20
_diffrn_reflns_number 10141
_diffrn_reflns_theta_full 25.00
_diffrn_reflns_theta_max 29.23
_diffrn_reflns_theta_min 2.89
_diffrn_source 'fine-focus sealed tube'
_exptl_absorpt_coefficient_mu 0.764
_exptl_absorpt_correction_T_max 0.956
_exptl_absorpt_correction_T_min 0.873
_exptl_absorpt_correction_type multi-scan
_exptl_absorpt_process_details
;
CrysAlisPro, Agilent Technologies,
Version 1.171.35.15 (release 03-08-2011 CrysAlis171 .NET)
(compiled Aug  3 2011,13:03:54)
Empirical absorption correction using spherical harmonics,
 implemented in SCALE3 ABSPACK scaling algorithm.
;
_exptl_crystal_colour 'clear pink'
_exptl_crystal_colour_lustre clear
_exptl_crystal_colour_primary pink
_exptl_crystal_density_diffrn 1.586
_exptl_crystal_density_method 'not measured'
_exptl_crystal_description plate
_exptl_crystal_F_000 1354
_exptl_crystal_size_max 0.3
_exptl_crystal_size_mid 0.3
_exptl_crystal_size_min 0.1
_refine_diff_density_max 0.611
_refine_diff_density_min -0.572
_refine_diff_density_rms 0.067
_refine_ls_extinction_method none
_refine_ls_goodness_of_fit_ref 1.079
_refine_ls_hydrogen_treatment mixed
_refine_ls_matrix_type full
_refine_ls_number_parameters 409
_refine_ls_number_reflns 5110
_refine_ls_number_restraints 0
_refine_ls_restrained_S_all 1.079
_refine_ls_R_factor_all 0.0584
_refine_ls_R_factor_gt 0.0449
_refine_ls_shift/su_max 0.005
_refine_ls_shift/su_mean 0.001
_refine_ls_structure_factor_coef Fsqd
_refine_ls_weighting_details 'calc w=1/[\s^2^(Fo^2^)+(0.0529P)^2^+3.1416P] where P=(Fo^2^+2Fc^2^)/3'
_refine_ls_weighting_scheme calc
_refine_ls_wR_factor_gt 0.1156
_refine_ls_wR_factor_ref 0.1268
_reflns_number_gt 4115
_reflns_number_total 5110
_reflns_threshold_expression >2sigma(I)
_cod_data_source_file ic6b00758_si_002.cif
_cod_data_source_block Mn-FPAA-1
_cod_original_cell_volume 2793.6(3)
_cod_database_code 4347902
_olex2_refinement_description
;
1. Fixed Uiso
 At 1.2 times of:
  H4 of C4, H74 of C74, H69 of C69, H31 of C31, H33 of C33, H36 of C36, H64
  of C64, H59 of C59, H56 of C56, H53 of C53, H51 of C51, H48 of C48, H46 of
  C46, H45 of C45, H41 of C41
 At 1.5 times of:
  {H2A,H2B,H2C} of C2, {H6A,H6B,H6C} of C6
2. Others
 Fixed Sof: F37(0.75) C5(0.5) O5(0.5) F1(0.25)
3.a Aromatic/amide H refined with riding coordinates:
 C31(H31), C33(H33), C36(H36), C41(H41), C45(H45), C46(H46), C48(H48),
 C51(H51), C53(H53), C56(H56), C59(H59), C64(H64), C69(H69), C74(H74), C4(H4)
3.b Idealised Me refined as rotating group:
 C2(H2A,H2B,H2C), C6(H6A,H6B,H6C)
;

loop_
_space_group_symop_id
_space_group_symop_operation_xyz
1 'x, y, z'
2 '-x, y+1/2, -z+1/2'
3 '-x, -y, -z'
4 'x, -y-1/2, z-1/2'

loop_
_atom_site_label
_atom_site_type_symbol
_atom_site_fract_x
_atom_site_fract_y
_atom_site_fract_z
_atom_site_U_iso_or_equiv
_atom_site_adp_type
_atom_site_occupancy
_atom_site_symmetry_multiplicity
_atom_site_calc_flag
_atom_site_refinement_flags
Mn1 Mn 1.17170(4) 0.01142(2) 0.16771(3) 0.01932(14) Uani 1 1 d .
Mn3 Mn 1.5000 0.5000 0.0000 0.01934(17) Uani 1 2 d S
O1 O 1.1651(2) 0.02534(10) 0.02401(14) 0.0227(5) Uani 1 1 d .
O2 O 1.5181(2) 0.51778(10) 0.14411(15) 0.0244(5) Uani 1 1 d .
O4 O 1.1804(2) 0.00278(9) 0.31144(15) 0.0231(5) Uani 1 1 d .
O6 O 0.9892(2) -0.04998(10) 0.11742(15) 0.0258(5) Uani 1 1 d .
O7 O 1.3549(2) 0.07248(10) 0.22139(14) 0.0244(5) Uani 1 1 d .
O11 O 1.3016(2) 0.54864(10) -0.04987(14) 0.0234(5) Uani 1 1 d .
F13 F 1.5435(2) 0.20697(9) 0.09785(16) 0.0438(5) Uani 1 1 d .
C15 C 1.2079(3) -0.04854(13) 0.3713(2) 0.0207(7) Uani 1 1 d .
N16 N 1.2807(3) -0.09874(12) 0.17504(18) 0.0262(6) Uani 1 1 d .
N19 N 1.0616(3) 0.12040(11) 0.15201(18) 0.0230(6) Uani 1 1 d .
C20 C 1.1084(3) 0.06669(13) -0.0455(2) 0.0206(6) Uani 1 1 d .
N21 N 1.4203(3) 0.38400(12) 0.00865(18) 0.0245(6) Uani 1 1 d .
C22 C 1.4500(3) 0.07114(14) 0.2989(2) 0.0218(7) Uani 1 1 d .
C25 C 1.5769(4) 0.26917(15) 0.3028(2) 0.0307(8) Uani 1 1 d .
C28 C 1.0685(3) -0.24282(14) 0.3782(2) 0.0233(7) Uani 1 1 d .
C31 C 1.1187(3) -0.11393(14) 0.3447(2) 0.0229(6) Uani 1 1 d .
H31 H 1.0447 -0.1126 0.2890 0.027 Uiso 1 1 calc R
C33 C 0.9408(3) 0.12851(15) 0.0869(2) 0.0280(8) Uani 1 1 d .
H33 H 0.9000 0.0882 0.0507 0.034 Uiso 1 1 calc R
C34 C 0.9430(3) -0.25346(15) 0.3110(2) 0.0270(7) Uani 1 1 d .
C36 C 1.1419(3) -0.17383(14) 0.3981(2) 0.0242(7) Uani 1 1 d .
H36 H 1.2136 -0.1716 0.4552 0.029 Uiso 1 1 calc R
F37 F 0.8776(3) -0.19891(12) 0.2557(2) 0.0433(7) Uani 0.75 1 d P
C40 C 1.3223(3) 0.24136(14) 0.0131(2) 0.0244(7) Uani 1 1 d .
C41 C 1.2400(4) 0.29953(15) -0.0317(2) 0.0314(7) Uani 1 1 d .
H41 H 1.1494 0.2919 -0.0610 0.038 Uiso 1 1 calc R
C43 C 1.4537(3) 0.25947(14) 0.0543(2) 0.0268(7) Uani 1 1 d .
C45 C 1.7769(3) 0.33622(15) 0.3309(2) 0.0303(7) Uani 1 1 d .
H45 H 1.8674 0.3351 0.3431 0.036 Uiso 1 1 calc R
C46 C 1.4977(4) 0.20167(16) 0.2851(2) 0.0332(8) Uani 1 1 d .
H46 H 1.4118 0.2044 0.2409 0.040 Uiso 1 1 calc R
C48 C 1.7107(3) 0.27035(15) 0.3200(2) 0.0317(8) Uani 1 1 d .
H48 H 1.7565 0.2267 0.3243 0.038 Uiso 1 1 calc R
C51 C 1.5369(3) 0.13794(14) 0.3257(2) 0.0248(7) Uani 1 1 d .
H51 H 1.6207 0.1340 0.3724 0.030 Uiso 1 1 calc R
C53 C 1.1186(3) 0.17927(15) 0.2031(2) 0.0290(7) Uani 1 1 d .
H53 H 1.2025 0.1747 0.2495 0.035 Uiso 1 1 calc R
C55 C 0.8731(3) 0.19457(15) 0.0707(2) 0.0282(7) Uani 1 1 d .
C56 C 1.1614(3) 0.14205(14) -0.0464(2) 0.0281(7) Uani 1 1 d .
H56 H 1.1122 0.1736 -0.0945 0.034 Uiso 1 1 calc R
F57 F 1.3893(2) 0.34100(12) 0.2826(3) 0.0960(12) Uani 1 1 d .
C59 C 1.5001(3) 0.32927(15) 0.0535(2) 0.0275(7) Uani 1 1 d .
H59 H 1.5897 0.3387 0.0851 0.033 Uiso 1 1 calc R
C64 C 1.2725(3) 0.16692(14) 0.0158(2) 0.0263(7) Uani 1 1 d .
H64 H 1.3223 0.1358 0.0642 0.032 Uiso 1 1 calc R
C69 C 1.2922(4) 0.36825(15) -0.0327(2) 0.0306(8) Uani 1 1 d .
H69 H 1.2347 0.4056 -0.0641 0.037 Uiso 1 1 calc R
C74 C 1.5902(4) 0.40089(16) 0.3092(3) 0.0433(10) Uani 1 1 d .
H74 H 1.5465 0.4452 0.3055 0.052 Uiso 1 1 calc R
C79 C 1.5194(4) 0.33694(18) 0.2982(3) 0.0477(10) Uani 1 1 d .
N1 N 0.8450(4) 0.0376(2) 0.3416(3) 0.0610(11) Uani 1 1 d .
C2 C 0.8002(6) -0.0312(3) 0.3630(5) 0.0870(18) Uani 1 1 d .
H2A H 0.8302 -0.0374 0.4305 0.130 Uiso 1 1 calc R
H2B H 0.8350 -0.0698 0.3359 0.130 Uiso 1 1 calc R
H2C H 0.7052 -0.0326 0.3370 0.130 Uiso 1 1 calc R
O3 O 0.9406(4) 0.1439(2) 0.3981(5) 0.158(3) Uani 1 1 d .
C4 C 0.9050(6) 0.0847(3) 0.4102(5) 0.0917(19) Uani 1 1 d .
H4 H 0.9202 0.0704 0.4723 0.110 Uiso 1 1 calc R
C6 C 0.8171(10) 0.0560(5) 0.2474(5) 0.172(4) Uani 1 1 d .
H6A H 0.8542 0.0199 0.2182 0.257 Uiso 1 1 calc R
H6B H 0.8548 0.1029 0.2440 0.257 Uiso 1 1 calc R
H6C H 0.7229 0.0580 0.2148 0.257 Uiso 1 1 calc R
C5 C 1.6334(11) 0.0583(5) 0.0148(8) 0.075(3) Uani 0.50 1 d P
O5 O 1.5422(11) 0.0208(7) 0.0326(10) 0.159(5) Uani 0.50 1 d P
F1 F 0.7487(8) 0.1950(3) 0.0173(5) 0.0297(15) Uiso 0.25 1 d P

loop_
_atom_site_aniso_label
_atom_site_aniso_U_11
_atom_site_aniso_U_22
_atom_site_aniso_U_33
_atom_site_aniso_U_23
_atom_site_aniso_U_13
_atom_site_aniso_U_12
Mn1 0.0168(3) 0.01234(19) 0.0226(2) 0.00026(15) -0.0004(3) 0.00012(16)
Mn3 0.0170(4) 0.0124(2) 0.0233(3) -0.0009(2) 0.0008(3) 0.0000(2)
O1 0.0202(14) 0.0171(8) 0.0244(10) 0.0008(8) 0.0003(11) -0.0012(8)
O2 0.0232(14) 0.0187(9) 0.0265(11) -0.0031(8) 0.0032(11) 0.0006(8)
O4 0.0209(14) 0.0164(8) 0.0258(11) 0.0024(7) 0.0009(11) -0.0009(8)
O6 0.0210(14) 0.0217(9) 0.0261(11) -0.0001(8) -0.0017(12) -0.0052(9)
O7 0.0224(15) 0.0197(9) 0.0225(11) 0.0024(8) -0.0022(12) -0.0052(9)
O11 0.0191(15) 0.0197(9) 0.0245(11) -0.0012(8) -0.0003(12) 0.0045(8)
F13 0.0261(13) 0.0218(8) 0.0664(14) 0.0118(9) -0.0039(12) 0.0006(8)
C15 0.019(2) 0.0163(11) 0.0256(15) -0.0011(11) 0.0059(17) -0.0008(11)
N16 0.0221(17) 0.0192(10) 0.0304(14) -0.0019(10) 0.0013(15) 0.0028(10)
N19 0.0218(18) 0.0184(10) 0.0239(13) -0.0002(9) 0.0024(15) 0.0015(10)
C20 0.017(2) 0.0163(11) 0.0251(15) -0.0020(10) 0.0035(16) -0.0028(11)
N21 0.0234(18) 0.0171(10) 0.0290(13) 0.0008(10) 0.0047(14) -0.0006(10)
C22 0.021(2) 0.0165(11) 0.0264(16) -0.0002(11) 0.0060(17) -0.0015(11)
C25 0.030(2) 0.0206(13) 0.0312(17) 0.0032(12) -0.0006(19) -0.0091(13)
C28 0.024(2) 0.0163(11) 0.0271(15) 0.0009(11) 0.0057(18) -0.0023(12)
C31 0.0145(19) 0.0196(12) 0.0265(15) -0.0008(11) -0.0021(16) -0.0045(11)
C33 0.025(2) 0.0190(12) 0.0317(17) -0.0041(11) 0.0007(19) 0.0011(12)
C34 0.022(2) 0.0198(12) 0.0320(17) 0.0055(12) 0.0014(18) -0.0001(12)
C36 0.019(2) 0.0208(12) 0.0244(15) -0.0005(11) -0.0021(16) -0.0054(12)
F37 0.0290(18) 0.0247(11) 0.0582(18) 0.0161(12) -0.0059(16) -0.0032(11)
C40 0.020(2) 0.0188(12) 0.0269(15) 0.0012(11) -0.0006(17) -0.0040(12)
C41 0.021(2) 0.0217(13) 0.0400(19) 0.0011(13) -0.0034(18) -0.0038(13)
C43 0.021(2) 0.0183(12) 0.0337(17) 0.0045(12) 0.0008(17) 0.0026(12)
C45 0.027(2) 0.0213(13) 0.0394(18) -0.0016(13) 0.0085(18) -0.0045(13)
C46 0.024(2) 0.0254(14) 0.0372(18) 0.0038(13) -0.0041(19) -0.0109(13)
C48 0.029(2) 0.0174(12) 0.045(2) -0.0037(13) 0.008(2) -0.0048(13)
C51 0.018(2) 0.0216(12) 0.0267(15) -0.0016(11) -0.0013(16) -0.0072(12)
C53 0.024(2) 0.0225(13) 0.0323(17) -0.0028(12) -0.0002(18) 0.0053(13)
C55 0.023(2) 0.0215(13) 0.0319(17) -0.0037(12) 0.0004(18) 0.0040(12)
C56 0.028(2) 0.0168(12) 0.0304(16) 0.0062(11) -0.0010(18) -0.0038(13)
F57 0.0255(16) 0.0353(12) 0.213(4) 0.0278(17) 0.025(2) 0.0006(11)
C59 0.017(2) 0.0225(13) 0.0339(17) 0.0001(12) -0.0020(17) -0.0051(12)
C64 0.024(2) 0.0181(12) 0.0292(16) 0.0027(11) 0.0004(18) -0.0029(12)
C69 0.022(2) 0.0202(13) 0.0394(18) 0.0052(12) -0.0014(19) 0.0001(13)
C74 0.030(2) 0.0196(13) 0.074(3) 0.0088(16) 0.012(2) -0.0004(14)
C79 0.021(2) 0.0281(16) 0.082(3) 0.0141(18) 0.005(2) -0.0013(15)
N1 0.055(3) 0.065(2) 0.075(3) -0.007(2) 0.037(2) 0.0002(19)
C2 0.067(4) 0.066(3) 0.137(5) -0.014(3) 0.048(4) -0.004(3)
O3 0.050(3) 0.058(2) 0.341(8) 0.000(4) 0.040(4) -0.005(2)
C4 0.061(4) 0.063(3) 0.126(5) -0.016(3) 0.003(4) 0.013(3)
C6 0.274(12) 0.177(8) 0.111(6) 0.042(6) 0.126(8) 0.093(8)
C5 0.071(7) 0.065(6) 0.101(8) -0.020(6) 0.046(7) -0.004(5)
O5 0.132(10) 0.166(11) 0.223(14) -0.102(9) 0.117(11) -0.073(8)

loop_
_atom_type_symbol
_atom_type_description
_atom_type_scat_dispersion_real
_atom_type_scat_dispersion_imag
_atom_type_scat_source
Mn Mn 0.3368 0.7283 'International Tables Vol C Tables 4.2.6.8 and 6.1.1.4'
C C 0.0033 0.0016 'International Tables Vol C Tables 4.2.6.8 and 6.1.1.4'
N N 0.0061 0.0033 'International Tables Vol C Tables 4.2.6.8 and 6.1.1.4'
O O 0.0106 0.0060 'International Tables Vol C Tables 4.2.6.8 and 6.1.1.4'
H H 0.0000 0.0000 'International Tables Vol C Tables 4.2.6.8 and 6.1.1.4'
F F 0.0171 0.0103 'International Tables Vol C Tables 4.2.6.8 and 6.1.1.4'

loop_
_geom_angle_atom_site_label_1
_geom_angle_atom_site_label_2
_geom_angle_atom_site_label_3
_geom_angle
_geom_angle_site_symmetry_1
_geom_angle_site_symmetry_3
O1 Mn1 N16 88.94(8) . .
O1 Mn1 N19 88.09(8) . .
O4 Mn1 O1 177.40(7) . .
O4 Mn1 O6 91.02(8) . .
O4 Mn1 O7 87.68(8) . .
O4 Mn1 N16 93.02(8) . .
O4 Mn1 N19 89.97(8) . .
O6 Mn1 O1 90.79(8) . .
O6 Mn1 O7 178.70(7) . .
O6 Mn1 N16 87.17(8) . .
O6 Mn1 N19 92.28(9) . .
O7 Mn1 O1 90.51(7) . .
O7 Mn1 N16 92.76(8) . .
O7 Mn1 N19 87.85(8) . .
N19 Mn1 N16 176.97(8) . .
O2 Mn3 O2 179.999(1) 3_865 .
O2 Mn3 O11 90.33(8) . .
O2 Mn3 O11 89.67(8) 3_865 .
O2 Mn3 O11 90.33(8) 3_865 3_865
O2 Mn3 O11 89.67(8) . 3_865
O2 Mn3 N21 91.14(8) 3_865 .
O2 Mn3 N21 88.86(8) . .
O2 Mn3 N21 91.14(8) . 3_865
O2 Mn3 N21 88.86(8) 3_865 3_865
O11 Mn3 O11 180.0 3_865 .
O11 Mn3 N21 87.03(8) 3_865 .
O11 Mn3 N21 92.97(8) . .
O11 Mn3 N21 87.03(8) . 3_865
O11 Mn3 N21 92.97(8) 3_865 3_865
N21 Mn3 N21 179.999(2) 3_865 .
C20 O1 Mn1 137.60(17) . .
C22 O2 Mn3 135.48(17) 2_855 .
C15 O4 Mn1 133.89(17) . .
C20 O6 Mn1 144.38(17) 3_755 .
C22 O7 Mn1 132.48(17) . .
C15 O11 Mn3 132.96(17) 4_565 .
O4 C15 C31 116.0(3) . .
O11 C15 O4 125.6(3) 4_566 .
O11 C15 C31 118.4(2) 4_566 .
C45 N16 Mn1 123.7(2) 2_845 .
C45 N16 C74 116.4(3) 2_845 2_845
C74 N16 Mn1 119.82(19) 2_845 .
C33 N19 Mn1 120.63(18) . .
C33 N19 C53 117.5(3) . .
C53 N19 Mn1 121.7(2) . .
O1 C20 C56 119.2(3) . .
O6 C20 O1 125.6(2) 3_755 .
O6 C20 C56 115.1(3) 3_755 .
C59 N21 Mn3 122.0(2) . .
C69 N21 Mn3 121.28(18) . .
C69 N21 C59 116.7(2) . .
O2 C22 C51 116.9(3) 2_845 .
O7 C22 O2 125.7(3) . 2_845
O7 C22 C51 117.4(2) . .
C48 C25 C46 123.5(3) . .
C48 C25 C79 114.9(3) . .
C79 C25 C46 121.5(3) . .
C34 C28 C36 126.0(3) . .
C34 C28 C55 114.7(3) . 2_745
C55 C28 C36 119.2(3) 2_745 .
C15 C31 H31 118.9 . .
C36 C31 C15 122.2(3) . .
C36 C31 H31 118.9 . .
N19 C33 H33 118.6 . .
N19 C33 C55 122.9(3) . .
C55 C33 H33 118.6 . .
F37 C34 C28 120.9(3) . .
F37 C34 C53 117.0(3) . 2_745
C53 C34 C28 122.0(3) 2_745 .
C28 C36 H36 116.0 . .
C31 C36 C28 128.0(3) . .
C31 C36 H36 116.0 . .
C41 C40 C64 122.8(3) . .
C43 C40 C41 114.3(3) . .
C43 C40 C64 122.8(3) . .
C40 C41 H41 119.8 . .
C69 C41 C40 120.5(3) . .
C69 C41 H41 119.8 . .
F13 C43 C40 119.6(2) . .
F13 C43 C59 117.5(3) . .
C40 C43 C59 122.9(3) . .
N16 C45 H45 117.9 2_855 .
N16 C45 C48 124.1(3) 2_855 .
C48 C45 H45 118.0 . .
C25 C46 H46 116.9 . .
C51 C46 C25 126.1(3) . .
C51 C46 H46 116.9 . .
C25 C48 C45 120.1(3) . .
C25 C48 H48 119.9 . .
C45 C48 H48 119.9 . .
C22 C51 H51 119.0 . .
C46 C51 C22 121.9(3) . .
C46 C51 H51 119.0 . .
N19 C53 C34 122.1(3) . 2_755
N19 C53 H53 118.9 . .
C34 C53 H53 118.9 2_755 .
C33 C55 C28 120.7(3) . 2_755
F1 C55 C28 120.0(4) . 2_755
F1 C55 C33 118.6(4) . .
C20 C56 H56 117.7 . .
C64 C56 C20 124.7(3) . .
C64 C56 H56 117.7 . .
N21 C59 C43 121.9(3) . .
N21 C59 H59 119.0 . .
C43 C59 H59 119.0 . .
C40 C64 H64 118.3 . .
C56 C64 C40 123.5(3) . .
C56 C64 H64 118.3 . .
N21 C69 C41 123.6(3) . .
N21 C69 H69 118.2 . .
C41 C69 H69 118.2 . .
N16 C74 H74 119.0 2_855 .
N16 C74 C79 122.0(3) 2_855 .
C79 C74 H74 119.0 . .
F57 C79 C25 119.0(3) . .
F57 C79 C74 118.5(3) . .
C74 C79 C25 122.5(3) . .
C4 N1 C2 120.4(5) . .
C4 N1 C6 120.7(6) . .
C6 N1 C2 118.8(6) . .
N1 C2 H2A 109.5 . .
N1 C2 H2B 109.5 . .
N1 C2 H2C 109.5 . .
H2A C2 H2B 109.5 . .
H2A C2 H2C 109.5 . .
H2B C2 H2C 109.5 . .
N1 C4 H4 117.7 . .
O3 C4 N1 124.6(7) . .
O3 C4 H4 117.7 . .
N1 C6 H6A 109.5 . .
N1 C6 H6B 109.5 . .
N1 C6 H6C 109.5 . .
H6A C6 H6B 109.5 . .
H6A C6 H6C 109.5 . .
H6B C6 H6C 109.5 . .
C5 O5 O5 121.3(15) . 3_855

loop_
_geom_bond_atom_site_label_1
_geom_bond_atom_site_label_2
_geom_bond_distance
_geom_bond_site_symmetry_2
Mn1 O1 2.1636(19) .
Mn1 O4 2.147(2) .
Mn1 O6 2.158(2) .
Mn1 O7 2.163(2) .
Mn1 N16 2.318(2) .
Mn1 N19 2.291(2) .
Mn3 O2 2.142(2) .
Mn3 O2 2.142(2) 3_865
Mn3 O11 2.192(2) .
Mn3 O11 2.192(2) 3_865
Mn3 N21 2.312(2) .
Mn3 N21 2.312(2) 3_865
O1 C20 1.260(3) .
O2 C22 1.265(3) 2_855
O4 C15 1.263(3) .
O6 C20 1.250(4) 3_755
O7 C22 1.250(4) .
O11 C15 1.256(4) 4_565
F13 C43 1.355(3) .
C15 O11 1.256(4) 4_566
C15 C31 1.498(4) .
N16 C45 1.331(4) 2_845
N16 C74 1.331(4) 2_845
N19 C33 1.331(4) .
N19 C53 1.339(4) .
C20 O6 1.250(4) 3_755
C20 C56 1.495(4) .
N21 C59 1.336(4) .
N21 C69 1.331(4) .
C22 O2 1.265(3) 2_845
C22 C51 1.505(4) .
C25 C46 1.472(4) .
C25 C48 1.377(5) .
C25 C79 1.377(4) .
C28 C34 1.385(5) .
C28 C36 1.464(4) .
C28 C55 1.398(4) 2_745
C31 H31 0.9300 .
C31 C36 1.330(4) .
C33 H33 0.9300 .
C33 C55 1.388(4) .
C34 F37 1.330(4) .
C34 C53 1.379(4) 2_745
C36 H36 0.9300 .
C40 C41 1.396(4) .
C40 C43 1.372(4) .
C40 C64 1.470(4) .
C41 H41 0.9300 .
C41 C69 1.380(4) .
C43 C59 1.373(4) .
C45 N16 1.331(4) 2_855
C45 H45 0.9300 .
C45 C48 1.381(4) .
C46 H46 0.9300 .
C46 C51 1.314(4) .
C48 H48 0.9300 .
C51 H51 0.9300 .
C53 C34 1.379(4) 2_755
C53 H53 0.9300 .
C55 C28 1.398(4) 2_755
C55 F1 1.297(8) .
C56 H56 0.9300 .
C56 C64 1.312(5) .
F57 C79 1.344(4) .
C59 H59 0.9300 .
C64 H64 0.9300 .
C69 H69 0.9300 .
C74 N16 1.331(4) 2_855
C74 H74 0.9300 .
C74 C79 1.375(4) .
N1 C2 1.427(6) .
N1 C4 1.324(7) .
N1 C6 1.388(7) .
C2 H2A 0.9600 .
C2 H2B 0.9600 .
C2 H2C 0.9600 .
O3 C4 1.186(7) .
C4 H4 0.9300 .
C6 H6A 0.9600 .
C6 H6B 0.9600 .
C6 H6C 0.9600 .
C5 O5 1.309(13) .
O5 O5 1.317(19) 3_855

loop_
_geom_torsion_atom_site_label_1
_geom_torsion_atom_site_label_2
_geom_torsion_atom_site_label_3
_geom_torsion_atom_site_label_4
_geom_torsion
_geom_torsion_site_symmetry_1
_geom_torsion_site_symmetry_4
Mn1 O1 C20 O6 -103.2(3) . 3_755
Mn1 O1 C20 C56 78.6(3) . .
Mn1 O4 C15 O11 118.8(3) . 4_566
Mn1 O4 C15 C31 -61.8(3) . .
Mn1 O7 C22 O2 23.5(4) . 2_845
Mn1 O7 C22 C51 -158.32(18) . .
Mn1 N19 C33 C55 -176.0(2) . .
Mn1 N19 C53 C34 174.9(2) . 2_755
Mn3 N21 C59 C43 -176.4(2) . .
Mn3 N21 C69 C41 178.4(2) . .
O1 Mn1 O4 C15 -151.9(16) . .
O1 Mn1 O6 C20 -13.6(3) . 3_755
O1 Mn1 O7 C22 -152.6(2) . .
O1 Mn1 N16 C45 -104.1(2) . 2_845
O1 Mn1 N16 C74 79.4(3) . 2_845
O1 Mn1 N19 C33 61.8(2) . .
O1 Mn1 N19 C53 -113.8(2) . .
O1 C20 C56 C64 7.5(4) . .
O2 Mn3 O2 C22 94(27) 3_865 2_855
O2 Mn3 O11 C15 14.8(2) 3_865 4_565
O2 Mn3 O11 C15 -165.2(2) . 4_565
O2 Mn3 N21 C59 -76.6(2) . .
O2 Mn3 N21 C59 103.4(2) 3_865 .
O2 Mn3 N21 C69 -75.2(2) 3_865 .
O2 Mn3 N21 C69 104.8(2) . .
O2 C22 C51 C46 -163.6(3) 2_845 .
O4 Mn1 O1 C20 -52.5(18) . .
O4 Mn1 O6 C20 164.6(3) . 3_755
O4 Mn1 O7 C22 29.3(2) . .
O4 Mn1 N16 C45 77.6(2) . 2_845
O4 Mn1 N16 C74 -98.9(3) . 2_845
O4 Mn1 N19 C33 -119.9(2) . .
O4 Mn1 N19 C53 64.5(2) . .
O4 C15 C31 C36 175.1(3) . .
O6 Mn1 O1 C20 81.5(3) . .
O6 Mn1 O4 C15 74.0(3) . .
O6 Mn1 O7 C22 24(3) . .
O6 Mn1 N16 C45 -13.3(2) . 2_845
O6 Mn1 N16 C74 170.3(3) . 2_845
O6 Mn1 N19 C33 -28.9(2) . .
O6 Mn1 N19 C53 155.5(2) . .
O6 C20 C56 C64 -170.9(3) 3_755 .
O7 Mn1 O1 C20 -98.6(3) . .
O7 Mn1 O4 C15 -105.8(3) . .
O7 Mn1 O6 C20 170(3) . 3_755
O7 Mn1 N16 C45 165.4(2) . 2_845
O7 Mn1 N16 C74 -11.0(3) . 2_845
O7 Mn1 N19 C33 152.4(2) . .
O7 Mn1 N19 C53 -23.2(2) . .
O7 C22 C51 C46 18.1(4) . .
O11 Mn3 O2 C22 97.4(3) 3_865 2_855
O11 Mn3 O2 C22 -82.6(3) . 2_855
O11 Mn3 O11 C15 -59(17) 3_865 4_565
O11 Mn3 N21 C59 -166.9(2) . .
O11 Mn3 N21 C59 13.1(2) 3_865 .
O11 Mn3 N21 C69 14.5(2) . .
O11 Mn3 N21 C69 -165.5(2) 3_865 .
O11 C15 C31 C36 -5.4(4) 4_566 .
F13 C43 C59 N21 176.9(3) . .
C15 C31 C36 C28 -176.0(3) . .
N16 Mn1 O1 C20 168.7(3) . .
N16 Mn1 O4 C15 -13.2(3) . .
N16 Mn1 O6 C20 -102.5(3) . 3_755
N16 Mn1 O7 C22 -63.6(2) . .
N16 Mn1 N19 C33 50.7(18) . .
N16 Mn1 N19 C53 -125.0(17) . .
N16 C45 C48 C25 -0.7(5) 2_855 .
N16 C74 C79 C25 0.2(7) 2_855 .
N16 C74 C79 F57 179.9(4) 2_855 .
N19 Mn1 O1 C20 -10.7(3) . .
N19 Mn1 O4 C15 166.3(3) . .
N19 Mn1 O6 C20 74.6(3) . 3_755
N19 Mn1 O7 C22 119.4(2) . .
N19 Mn1 N16 C45 -93.0(17) . 2_845
N19 Mn1 N16 C74 90.6(17) . 2_845
N19 C33 C55 C28 1.4(5) . 2_755
N19 C33 C55 F1 -169.0(4) . .
C20 C56 C64 C40 179.9(3) . .
N21 Mn3 O2 C22 4.4(3) 3_865 2_855
N21 Mn3 O2 C22 -175.6(3) . 2_855
N21 Mn3 O11 C15 -76.3(2) . 4_565
N21 Mn3 O11 C15 103.7(2) 3_865 4_565
N21 Mn3 N21 C59 -124(18) 3_865 .
N21 Mn3 N21 C69 58(18) 3_865 .
C25 C46 C51 C22 -176.9(3) . .
C33 N19 C53 C34 -0.9(4) . 2_755
C34 C28 C36 C31 -16.3(5) . .
C36 C28 C34 F37 1.2(5) . .
C36 C28 C34 C53 179.8(3) . 2_745
C40 C41 C69 N21 -1.0(5) . .
C40 C43 C59 N21 -2.9(5) . .
C41 C40 C43 F13 -178.4(3) . .
C41 C40 C43 C59 1.4(4) . .
C41 C40 C64 C56 23.6(5) . .
C43 C40 C41 C69 0.5(4) . .
C43 C40 C64 C56 -156.4(3) . .
C46 C25 C48 C45 176.4(3) . .
C46 C25 C79 F57 4.0(6) . .
C46 C25 C79 C74 -176.2(4) . .
C48 C25 C46 C51 36.7(5) . .
C48 C25 C79 F57 -179.3(4) . .
C48 C25 C79 C74 0.4(6) . .
C53 N19 C33 C55 -0.2(4) . .
C55 C28 C34 F37 -178.2(3) 2_745 .
C55 C28 C34 C53 0.5(4) 2_745 2_745
C55 C28 C36 C31 163.1(3) 2_745 .
C59 N21 C69 C41 -0.3(5) . .
C64 C40 C41 C69 -179.5(3) . .
C64 C40 C43 F13 1.6(4) . .
C64 C40 C43 C59 -178.6(3) . .
C69 N21 C59 C43 2.3(4) . .
C79 C25 C46 C51 -147.0(4) . .
C79 C25 C48 C45 -0.2(5) . .
C2 N1 C4 O3 -177.0(5) . .
C6 N1 C4 O3 -1.2(9) . .
